data_7028490
loop_
_publ_author_name
'Liu, Guang-Ning'
'Guo, Guo-Cong'
'Wang, Ming-Sheng'
'Huang, Jin-Shun'

_publ_section_title
;
 Novel thioarsenates {[Mn(2,2'-bipy)2(SCN)][Mn(2,2'-bipy)](As(V)S4)}2 and
 {[Mn(2,2'-bipy)2(SCN)]2[As(III)2(S2)2S2]}: introducing an anionic second
 ligand to modify Mn(II) complex cations of 2,2'-bipyridine.
;
_journal_issue 10
_journal_name_full 'Dalton transactions (Cambridge, England : 2003)'
_journal_page_first 3931
_journal_page_last 3938
_journal_paper_doi 10.1039/c3dt53515k
_journal_volume 43
_journal_year 2014
_chemical_formula_moiety 'C42 H32 As2 Mn2 N10 S8'
_chemical_formula_sum 'C42 H32 As2 Mn2 N10 S8'
_chemical_formula_weight 1192.98
_chemical_melting_point ?
_chemical_name_common {[Mn(2-2'bipy)2(SCN)]2(AsIII2S6)}
_chemical_name_systematic
;
{[Mn(2-2'bipy)2(SCN)]2(AsIII2S6)}
;
_space_group_IT_number 2
_symmetry_cell_setting triclinic
_symmetry_space_group_name_Hall '-P 1'
_symmetry_space_group_name_H-M 'P -1'
_atom_sites_solution_hydrogens geom
_atom_sites_solution_primary direct
_atom_sites_solution_secondary difmap
_audit_creation_method SHELXL-97
_cell_angle_alpha 81.461(10)
_cell_angle_beta 89.595(11)
_cell_angle_gamma 87.716(11)
_cell_formula_units_Z 1
_cell_length_a 8.7703(12)
_cell_length_b 10.0337(13)
_cell_length_c 13.5967(17)
_cell_measurement_reflns_used 20
_cell_measurement_temperature 293(2)
_cell_measurement_theta_max 15
_cell_measurement_theta_min 6
_cell_volume 1182.3(3)
_computing_cell_refinement WinAFC
_computing_data_collection WinAFC
_computing_data_reduction 'CrystalStructure Version 3.10'
_computing_molecular_graphics 'Bruker SHELXTL'
_computing_publication_material 'Siemens SHELXTL^TM^ 5'
_computing_structure_refinement 'Siemens SHELXTL^TM^ 5'
_computing_structure_solution 'Siemens SHELXTL^TM^ 5'
_diffrn_ambient_temperature 293(2)
_diffrn_measured_fraction_theta_full 0.997
_diffrn_measured_fraction_theta_max 0.997
_diffrn_measurement_device_type 'Rigaku AFC7R'
_diffrn_measurement_method \w-2\q
_diffrn_radiation_monochromator graphite
_diffrn_radiation_source 'fine-focus sealed tube'
_diffrn_radiation_type MoK\a
_diffrn_radiation_wavelength 0.71073
_diffrn_reflns_av_R_equivalents 0.0230
_diffrn_reflns_av_sigmaI/netI 0.0755
_diffrn_reflns_limit_h_max 10
_diffrn_reflns_limit_h_min -3
_diffrn_reflns_limit_k_max 12
_diffrn_reflns_limit_k_min -12
_diffrn_reflns_limit_l_max 16
_diffrn_reflns_limit_l_min -16
_diffrn_reflns_number 4764
_diffrn_reflns_theta_full 25.50
_diffrn_reflns_theta_max 25.50
_diffrn_reflns_theta_min 2.32
_diffrn_standards_interval_count 200
_diffrn_standards_number 3
_exptl_absorpt_coefficient_mu 2.321
_exptl_absorpt_correction_T_max 0.9899
_exptl_absorpt_correction_T_min 0.5744
_exptl_absorpt_correction_type psi-scan
_exptl_absorpt_process_details 'Psi (Rigaku WinAFC)'
_exptl_crystal_colour orange
_exptl_crystal_density_diffrn 1.676
_exptl_crystal_density_meas ?
_exptl_crystal_density_method 'not measured'
_exptl_crystal_description chunk
_exptl_crystal_F_000 598
_exptl_crystal_size_max 0.45
_exptl_crystal_size_mid 0.40
_exptl_crystal_size_min 0.30
_refine_diff_density_max 1.104
_refine_diff_density_min -1.185
_refine_diff_density_rms 0.113
_refine_ls_extinction_method none
_refine_ls_goodness_of_fit_ref 1.008
_refine_ls_hydrogen_treatment constr
_refine_ls_matrix_type full
_refine_ls_number_parameters 289
_refine_ls_number_reflns 4391
_refine_ls_number_restraints 0
_refine_ls_restrained_S_all 1.008
_refine_ls_R_factor_all 0.0702
_refine_ls_R_factor_gt 0.0478
_refine_ls_shift/su_max 0.001
_refine_ls_shift/su_mean 0.000
_refine_ls_structure_factor_coef Fsqd
_refine_ls_weighting_details 'calc w=1/[\s^2^(Fo^2^)+(0.0430P)^2^+0.0000P] where P=(Fo^2^+2Fc^2^)/3'
_refine_ls_weighting_scheme calc
_refine_ls_wR_factor_gt 0.1080
_refine_ls_wR_factor_ref 0.1132
_reflns_number_gt 3010
_reflns_number_total 4391
_reflns_threshold_expression >2sigma(I)
_cod_data_source_file c3dt53515k.txt
_cod_data_source_block compound_7
_cod_depositor_comments
;
The following automatic conversions were performed:

'_chemical_melting_point' value 'not measured' was changed to '?' -
the value is undefined or not
given.

'_exptl_absorpt_correction_type' value 'Psi-scan' changed to
'psi-scan' according to
/usr/data/users/saulius/automatic-downloads/current/RSC/lib/dictionaries/cif_core.dic
dictionary named 'cif_core.dic' version 2.4.2 from 2011-04-26.

Automatic conversion script
Id: cif_fix_values 2281 2013-09-26 08:29:07Z andrius 

The following automatic conversions were performed:

'_exptl_crystal_density_meas' value 'not measured' was changed to '?'
- the value is perceived as not measured.

Automatic conversion script
Id: cif_fix_values 3008 2015-01-20 13:52:24Z robertas 
;
_cod_database_code 7028490

loop_
_symmetry_equiv_pos_as_xyz
'x, y, z'
'-x, -y, -z'

loop_
_atom_site_label
_atom_site_type_symbol
_atom_site_fract_x
_atom_site_fract_y
_atom_site_fract_z
_atom_site_U_iso_or_equiv
_atom_site_adp_type
_atom_site_occupancy
_atom_site_symmetry_multiplicity
_atom_site_calc_flag
_atom_site_refinement_flags
As1 As 0.49936(4) 0.87388(3) 0.39802(2) 0.03546(10) Uani 1 1 d .
Mn1 Mn 0.64868(6) 0.65828(5) 0.23755(4) 0.03111(13) Uani 1 1 d .
S1 S 0.53544(11) 0.65734(8) 0.41408(6) 0.0373(2) Uani 1 1 d .
S2 S 0.32188(10) 0.87461(9) 0.52283(7) 0.0380(2) Uani 1 1 d .
S3 S 0.28776(10) 1.08092(9) 0.51684(7) 0.0383(2) Uani 1 1 d .
S31 S 0.22592(13) 0.92790(11) 0.06266(8) 0.0674(3) Uani 1 1 d .
N11 N 0.7454(3) 0.6125(3) 0.08707(19) 0.0338(7) Uani 1 1 d .
N12 N 0.5668(3) 0.4556(3) 0.21191(18) 0.0326(7) Uani 1 1 d .
N21 N 0.8696(3) 0.5578(3) 0.30862(19) 0.0365(8) Uani 1 1 d .
N22 N 0.8171(3) 0.8206(3) 0.24287(19) 0.0366(8) Uani 1 1 d .
N31 N 0.4720(4) 0.7894(3) 0.1626(2) 0.0503(9) Uani 1 1 d .
C11 C 0.8343(4) 0.6942(4) 0.0272(3) 0.0474(11) Uani 1 1 d .
H11B H 0.8615 0.7748 0.0471 0.057 Uiso 1 1 calc R
C12 C 0.8873(5) 0.6641(4) -0.0628(3) 0.0549(12) Uani 1 1 d .
H12A H 0.9513 0.7221 -0.1018 0.066 Uiso 1 1 calc R
C13 C 0.8448(4) 0.5485(4) -0.0936(3) 0.0546(12) Uani 1 1 d .
H13A H 0.8780 0.5279 -0.1549 0.066 Uiso 1 1 calc R
C14 C 0.7537(4) 0.4627(4) -0.0352(2) 0.0451(11) Uani 1 1 d .
H14A H 0.7264 0.3824 -0.0554 0.054 Uiso 1 1 calc R
C15 C 0.7013(4) 0.4973(3) 0.0564(2) 0.0326(9) Uani 1 1 d .
C16 C 0.6040(4) 0.4106(3) 0.1252(2) 0.0306(8) Uani 1 1 d .
C17 C 0.5481(4) 0.2897(3) 0.1048(3) 0.0426(10) Uani 1 1 d .
H17A H 0.5715 0.2603 0.0445 0.051 Uiso 1 1 calc R
C18 C 0.4600(4) 0.2143(3) 0.1720(3) 0.0503(11) Uani 1 1 d .
H18A H 0.4238 0.1332 0.1582 0.060 Uiso 1 1 calc R
C19 C 0.4237(4) 0.2588(3) 0.2617(3) 0.0452(11) Uani 1 1 d .
H19A H 0.3632 0.2091 0.3090 0.054 Uiso 1 1 calc R
C21 C 0.8900(4) 0.4265(4) 0.3439(3) 0.0461(11) Uani 1 1 d .
H21B H 0.8122 0.3693 0.3347 0.055 Uiso 1 1 calc R
C22 C 1.0195(4) 0.3714(4) 0.3929(3) 0.0530(12) Uani 1 1 d .
H22A H 1.0289 0.2794 0.4162 0.064 Uiso 1 1 calc R
C23 C 1.1337(4) 0.4549(4) 0.4065(3) 0.0577(13) Uani 1 1 d .
H23A H 1.2226 0.4202 0.4392 0.069 Uiso 1 1 calc R
C24 C 1.1173(4) 0.5913(4) 0.3717(3) 0.0544(12) Uani 1 1 d .
H24A H 1.1956 0.6487 0.3794 0.065 Uiso 1 1 calc R
C25 C 0.9810(4) 0.6416(4) 0.3249(2) 0.0375(9) Uani 1 1 d .
C26 C 0.9490(4) 0.7885(3) 0.2913(2) 0.0361(9) Uani 1 1 d .
C27 C 1.0453(4) 0.8872(4) 0.3112(3) 0.0571(12) Uani 1 1 d .
H27A H 1.1352 0.8630 0.3463 0.069 Uiso 1 1 calc R
C28 C 1.0079(5) 1.0217(4) 0.2790(3) 0.0656(13) Uani 1 1 d .
H28A H 1.0727 1.0885 0.2912 0.079 Uiso 1 1 calc R
C29 C 0.8737(5) 1.0545(4) 0.2289(3) 0.0563(12) Uani 1 1 d .
H29A H 0.8444 1.1442 0.2073 0.068 Uiso 1 1 calc R
C31 C 0.3704(4) 0.8477(3) 0.1219(2) 0.0374(9) Uani 1 1 d .
C110 C 0.4812(4) 0.3793(3) 0.2775(3) 0.0404(10) Uani 1 1 d .
H11A H 0.4590 0.4095 0.3376 0.049 Uiso 1 1 calc R
C210 C 0.7829(4) 0.9519(3) 0.2112(3) 0.0434(10) Uani 1 1 d .
H21A H 0.6932 0.9744 0.1755 0.052 Uiso 1 1 calc R

loop_
_atom_site_aniso_label
_atom_site_aniso_U_11
_atom_site_aniso_U_22
_atom_site_aniso_U_33
_atom_site_aniso_U_23
_atom_site_aniso_U_13
_atom_site_aniso_U_12
As1 0.0455(2) 0.02936(17) 0.03172(17) -0.00738(14) -0.00176(16) 0.00675(16)
Mn1 0.0324(3) 0.0274(2) 0.0346(3) -0.0098(2) -0.0057(2) 0.0059(2)
S1 0.0469(5) 0.0267(4) 0.0388(5) -0.0078(4) 0.0014(4) 0.0044(4)
S2 0.0384(5) 0.0328(4) 0.0434(5) -0.0082(4) 0.0007(4) -0.0006(4)
S3 0.0368(5) 0.0360(4) 0.0427(5) -0.0098(4) 0.0020(4) 0.0077(4)
S31 0.0708(7) 0.0638(6) 0.0651(7) -0.0115(5) -0.0201(6) 0.0390(6)
N11 0.0378(16) 0.0295(14) 0.0335(14) -0.0036(12) -0.0005(13) 0.0018(13)
N12 0.0334(15) 0.0326(14) 0.0329(14) -0.0089(12) 0.0016(13) -0.0001(13)
N21 0.0353(16) 0.0353(15) 0.0374(15) -0.0026(13) -0.0019(14) 0.0086(13)
N22 0.0363(16) 0.0386(15) 0.0360(15) -0.0105(12) -0.0040(14) 0.0050(14)
N31 0.058(2) 0.0432(17) 0.0510(18) -0.0132(15) -0.0185(17) 0.0131(16)
C11 0.055(2) 0.039(2) 0.047(2) -0.0001(17) 0.002(2) 0.0007(19)
C12 0.055(2) 0.060(3) 0.044(2) 0.007(2) 0.017(2) 0.001(2)
C13 0.058(3) 0.066(3) 0.037(2) -0.0035(19) 0.010(2) 0.014(2)
C14 0.049(2) 0.047(2) 0.0396(19) -0.0127(17) 0.0012(18) 0.0126(19)
C15 0.0331(18) 0.0340(17) 0.0300(17) -0.0055(14) -0.0057(15) 0.0104(15)
C16 0.0289(17) 0.0312(16) 0.0322(17) -0.0085(14) -0.0062(15) 0.0099(14)
C17 0.051(2) 0.0374(18) 0.0437(19) -0.0215(15) -0.0053(18) 0.0057(17)
C18 0.057(2) 0.0277(18) 0.067(2) -0.0118(18) -0.004(2) -0.0001(18)
C19 0.043(2) 0.0361(19) 0.055(2) -0.0028(17) 0.0021(19) -0.0033(18)
C21 0.045(2) 0.043(2) 0.049(2) -0.0076(17) -0.0076(19) 0.0154(18)
C22 0.052(2) 0.053(2) 0.051(2) -0.0050(19) -0.007(2) 0.029(2)
C23 0.037(2) 0.083(3) 0.048(2) -0.003(2) -0.0085(19) 0.031(2)
C24 0.030(2) 0.080(3) 0.054(2) -0.014(2) -0.0085(19) 0.012(2)
C25 0.0323(19) 0.049(2) 0.0305(17) -0.0079(16) -0.0014(16) 0.0081(17)
C26 0.0330(19) 0.0453(19) 0.0309(17) -0.0074(15) 0.0001(16) -0.0046(16)
C27 0.043(2) 0.073(3) 0.058(2) -0.015(2) -0.008(2) -0.008(2)
C28 0.077(3) 0.056(2) 0.069(3) -0.020(2) 0.007(2) -0.027(2)
C29 0.069(3) 0.040(2) 0.061(2) -0.0072(19) 0.010(2) -0.008(2)
C31 0.050(2) 0.0287(16) 0.0362(18) -0.0141(14) -0.0043(17) 0.0077(17)
C110 0.042(2) 0.0428(19) 0.0379(19) -0.0091(16) 0.0033(17) -0.0024(17)
C210 0.051(2) 0.0369(19) 0.042(2) -0.0037(16) 0.0005(19) -0.0025(18)

loop_
_atom_type_symbol
_atom_type_description
_atom_type_scat_dispersion_real
_atom_type_scat_dispersion_imag
_atom_type_scat_source
C C 0.0033 0.0016 'International Tables Vol C Tables 4.2.6.8 and 6.1.1.4'
H H 0.0000 0.0000 'International Tables Vol C Tables 4.2.6.8 and 6.1.1.4'
N N 0.0061 0.0033 'International Tables Vol C Tables 4.2.6.8 and 6.1.1.4'
S S 0.1246 0.1234 'International Tables Vol C Tables 4.2.6.8 and 6.1.1.4'
Mn Mn 0.3368 0.7283 'International Tables Vol C Tables 4.2.6.8 and 6.1.1.4'
As As 0.0499 2.0058 'International Tables Vol C Tables 4.2.6.8 and 6.1.1.4'

loop_
_geom_angle_atom_site_label_1
_geom_angle_atom_site_label_2
_geom_angle_atom_site_label_3
_geom_angle
_geom_angle_site_symmetry_3
S1 As1 S2 96.35(4) .
S1 As1 S3 97.53(4) 2_676
S2 As1 S3 99.17(4) 2_676
N31 Mn1 N22 95.77(11) .
N31 Mn1 N12 100.31(11) .
N22 Mn1 N12 156.81(10) .
N31 Mn1 N21 167.60(11) .
N22 Mn1 N21 72.10(10) .
N12 Mn1 N21 90.62(10) .
N31 Mn1 N11 90.84(10) .
N22 Mn1 N11 91.48(10) .
N12 Mn1 N11 71.79(9) .
N21 Mn1 N11 86.99(9) .
N31 Mn1 S1 95.37(8) .
N22 Mn1 S1 97.58(7) .
N12 Mn1 S1 97.44(7) .
N21 Mn1 S1 88.95(7) .
N11 Mn1 S1 168.43(7) .
As1 S1 Mn1 94.66(3) .
S3 S2 As1 98.88(4) .
S2 S3 As1 99.45(5) 2_676
C11 N11 C15 118.6(3) .
C11 N11 Mn1 124.6(2) .
C15 N11 Mn1 116.6(2) .
C110 N12 C16 118.6(3) .
C110 N12 Mn1 122.9(2) .
C16 N12 Mn1 118.5(2) .
C21 N21 C25 118.0(3) .
C21 N21 Mn1 125.2(2) .
C25 N21 Mn1 116.4(2) .
C26 N22 C210 118.0(3) .
C26 N22 Mn1 118.8(2) .
C210 N22 Mn1 122.6(2) .
C31 N31 Mn1 173.2(3) .
N11 C11 C12 122.7(4) .
N11 C11 H11B 118.6 .
C12 C11 H11B 118.6 .
C13 C12 C11 119.0(4) .
C13 C12 H12A 120.5 .
C11 C12 H12A 120.5 .
C12 C13 C14 120.2(4) .
C12 C13 H13A 119.9 .
C14 C13 H13A 119.9 .
C13 C14 C15 119.1(4) .
C13 C14 H14A 120.4 .
C15 C14 H14A 120.4 .
N11 C15 C14 120.2(3) .
N11 C15 C16 116.5(3) .
C14 C15 C16 123.2(3) .
N12 C16 C17 119.9(3) .
N12 C16 C15 116.4(3) .
C17 C16 C15 123.7(3) .
C18 C17 C16 120.5(3) .
C18 C17 H17A 119.7 .
C16 C17 H17A 119.7 .
C17 C18 C19 119.7(3) .
C17 C18 H18A 120.1 .
C19 C18 H18A 120.1 .
C110 C19 C18 117.1(3) .
C110 C19 H19A 121.4 .
C18 C19 H19A 121.4 .
N21 C21 C22 123.7(4) .
N21 C21 H21B 118.1 .
C22 C21 H21B 118.1 .
C23 C22 C21 118.2(4) .
C23 C22 H22A 120.9 .
C21 C22 H22A 120.9 .
C22 C23 C24 120.0(3) .
C22 C23 H23A 120.0 .
C24 C23 H23A 120.0 .
C23 C24 C25 118.9(4) .
C23 C24 H24A 120.5 .
C25 C24 H24A 120.5 .
N21 C25 C24 120.9(3) .
N21 C25 C26 116.4(3) .
C24 C25 C26 122.7(3) .
N22 C26 C27 121.2(3) .
N22 C26 C25 115.8(3) .
C27 C26 C25 123.0(3) .
C28 C27 C26 120.1(4) .
C28 C27 H27A 120.0 .
C26 C27 H27A 120.0 .
C29 C28 C27 118.7(4) .
C29 C28 H28A 120.6 .
C27 C28 H28A 120.6 .
C28 C29 C210 118.4(4) .
C28 C29 H29A 120.8 .
C210 C29 H29A 120.8 .
N31 C31 S31 178.7(3) .
N12 C110 C19 124.1(3) .
N12 C110 H11A 118.0 .
C19 C110 H11A 118.0 .
N22 C210 C29 123.5(3) .
N22 C210 H21A 118.2 .
C29 C210 H21A 118.2 .

loop_
_geom_bond_atom_site_label_1
_geom_bond_atom_site_label_2
_geom_bond_distance
_geom_bond_site_symmetry_2
As1 S1 2.1619(9) .
As1 S2 2.2953(10) .
As1 S3 2.2990(10) 2_676
Mn1 N31 2.152(3) .
Mn1 N22 2.252(3) .
Mn1 N12 2.259(3) .
Mn1 N21 2.299(3) .
Mn1 N11 2.311(3) .
Mn1 S1 2.5900(10) .
S2 S3 2.0694(12) .
S3 As1 2.2990(10) 2_676
S31 C31 1.625(3) .
N11 C11 1.337(4) .
N11 C15 1.358(4) .
N12 C110 1.333(4) .
N12 C16 1.357(4) .
N21 C21 1.339(4) .
N21 C25 1.355(4) .
N22 C26 1.339(4) .
N22 C210 1.346(4) .
N31 C31 1.146(4) .
C11 C12 1.376(5) .
C11 H11B 0.9300 .
C12 C13 1.357(6) .
C12 H12A 0.9300 .
C13 C14 1.362(5) .
C13 H13A 0.9300 .
C14 C15 1.410(4) .
C14 H14A 0.9300 .
C15 C16 1.471(4) .
C16 C17 1.393(5) .
C17 C18 1.355(5) .
C17 H17A 0.9300 .
C18 C19 1.390(5) .
C18 H18A 0.9300 .
C19 C110 1.375(5) .
C19 H19A 0.9300 .
C21 C22 1.376(5) .
C21 H21B 0.9300 .
C22 C23 1.362(6) .
C22 H22A 0.9300 .
C23 C24 1.382(6) .
C23 H23A 0.9300 .
C24 C25 1.398(5) .
C24 H24A 0.9300 .
C25 C26 1.493(5) .
C26 C27 1.384(5) .
C27 C28 1.383(6) .
C27 H27A 0.9300 .
C28 C29 1.368(6) .
C28 H28A 0.9300 .
C29 C210 1.376(5) .
C29 H29A 0.9300 .
C110 H11A 0.9300 .
C210 H21A 0.9300 .
